data_4027545
loop_
_publ_author_name
'Mahendra P. Sonawane'
'Kristof Van Hecke'
'Jeroen Jacobs'
'Joice Thomas'
'Luc Van Meervelt'
'Wim Dehaen'
'Wim Van Rossom'

_publ_section_title
;
 Synthetic and Structural Exploration of
 [24]Tetrathiacalix[2]arene[2]pyrimidines
;
_journal_name_full 'Journal of Organic Chemistry'
_journal_page_first 8444
_journal_page_last 8450
_journal_paper_doi 10.1021/jo301321w
_journal_volume 77
_journal_year 2012
_chemical_formula_moiety 'C32 H36 N4 O8 S4'
_chemical_formula_sum 'C32 H36 N4 O8 S4'
_chemical_formula_weight 732.93
_chemical_name_systematic
; 
 ? 
;
_space_group_IT_number 4
_symmetry_cell_setting monoclinic
_symmetry_space_group_name_Hall 'P 2yb'
_symmetry_space_group_name_H-M 'P 1 21 1'
_atom_sites_solution_hydrogens geom
_atom_sites_solution_primary direct
_atom_sites_solution_secondary difmap
_audit_creation_method SHELXL-97
_cell_angle_alpha 90.00
_cell_angle_beta 90.2749(13)
_cell_angle_gamma 90.00
_cell_formula_units_Z 4
_cell_length_a 10.17209(14)
_cell_length_b 18.4260(3)
_cell_length_c 18.4308(3)
_cell_measurement_reflns_used 19775
_cell_measurement_temperature 100(2)
_cell_measurement_theta_max 66.4810
_cell_measurement_theta_min 2.3953
_cell_volume 3454.46(9)
_computing_cell_refinement
;
CrysAlisPro, Agilent Technologies,
Version 1.171.35.21 (release 20-01-2012 CrysAlis171 .NET)
(compiled Jan 23 2012,18:06:46)
;
_computing_data_collection
;
CrysAlisPro, Agilent Technologies,
Version 1.171.35.21 (release 20-01-2012 CrysAlis171 .NET)
(compiled Jan 23 2012,18:06:46)
;
_computing_data_reduction
;
CrysAlisPro, Agilent Technologies,
Version 1.171.35.21 (release 20-01-2012 CrysAlis171 .NET)
(compiled Jan 23 2012,18:06:46)
;
_computing_publication_material Platon
_computing_structure_refinement 'SHELXL-97 (Sheldrick, 1997)'
_computing_structure_solution 'SHELXS-97 (Sheldrick, 1990)'
_diffrn_ambient_temperature 100(2)
_diffrn_detector_area_resol_mean 5.2474
_diffrn_measured_fraction_theta_full 1.000
_diffrn_measured_fraction_theta_max 1.000
_diffrn_measurement_device_type 'SuperNova, Dual, Cu at zero, Atlas'
_diffrn_measurement_method '\w scans'
_diffrn_radiation_monochromator mirror
_diffrn_radiation_source 'SuperNova (Cu) x-ray Source'
_diffrn_radiation_type CuK\a
_diffrn_radiation_wavelength 1.54184
_diffrn_reflns_av_R_equivalents 0.0000
_diffrn_reflns_av_sigmaI/netI 0.0486
_diffrn_reflns_limit_h_max 12
_diffrn_reflns_limit_h_min -12
_diffrn_reflns_limit_k_max 21
_diffrn_reflns_limit_k_min -21
_diffrn_reflns_limit_l_max 21
_diffrn_reflns_limit_l_min -21
_diffrn_reflns_number 11976
_diffrn_reflns_theta_full 66.59
_diffrn_reflns_theta_max 66.59
_diffrn_reflns_theta_min 2.40
_exptl_absorpt_coefficient_mu 3.000
_exptl_absorpt_correction_T_max 0.8324
_exptl_absorpt_correction_T_min 0.7434
_exptl_absorpt_correction_type multi-scan
_exptl_absorpt_process_details
;
CrysAlisPro, Agilent Technologies,
Version 1.171.35.21 (release 20-01-2012 CrysAlis171 .NET)
(compiled Jan 23 2012,18:06:46)
empirical absorption correction using spherical harmonics,
 implemented in SCALE3 ABSPACK scaling algorithm.
;
_exptl_crystal_density_diffrn 1.409
_exptl_crystal_F_000 1536
_exptl_crystal_size_max 0.11
_exptl_crystal_size_mid 0.09
_exptl_crystal_size_min 0.06
_refine_diff_density_max 1.552
_refine_diff_density_min -0.366
_refine_diff_density_rms 0.101
_refine_ls_abs_structure_details 'Flack H D (1983), Acta Cryst. A39, 876-881'
_refine_ls_abs_structure_Flack -0.02(2)
_refine_ls_extinction_method none
_refine_ls_goodness_of_fit_ref 1.058
_refine_ls_hydrogen_treatment constr
_refine_ls_matrix_type full
_refine_ls_number_parameters 881
_refine_ls_number_reflns 11976
_refine_ls_number_restraints 592
_refine_ls_restrained_S_all 1.051
_refine_ls_R_factor_all 0.0637
_refine_ls_R_factor_gt 0.0609
_refine_ls_shift/su_max 0.000
_refine_ls_shift/su_mean 0.000
_refine_ls_structure_factor_coef Fsqd
_refine_ls_weighting_details 'calc w=1/[\s^2^(Fo^2^)+(0.0991P)^2^+3.0097P] where P=(Fo^2^+2Fc^2^)/3'
_refine_ls_weighting_scheme calc
_refine_ls_wR_factor_gt 0.1534
_refine_ls_wR_factor_ref 0.1560
_reflns_number_gt 11441
_reflns_number_total 11976
_reflns_threshold_expression >2sigma(I)
_cod_data_source_file jo301321w_si_001_3.cif
_cod_data_source_block exp_102
_cod_original_sg_symbol_H-M 'P 21'
_cod_database_code 4027545

loop_
_symmetry_equiv_pos_as_xyz
'x, y, z'
'-x, y+1/2, -z'

loop_
_atom_site_label
_atom_site_type_symbol
_atom_site_fract_x
_atom_site_fract_y
_atom_site_fract_z
_atom_site_U_iso_or_equiv
_atom_site_adp_type
_atom_site_occupancy
_atom_site_symmetry_multiplicity
_atom_site_calc_flag
_atom_site_refinement_flags
C1 C 0.2129(5) 0.62873(18) 0.7994(2) 0.0308(11) Uani 1 1 d DU
C2 C 0.2313(5) 0.7115(2) 0.8873(3) 0.0473(14) Uani 1 1 d DU
H2 H 0.1886 0.7399 0.9231 0.057 Uiso 1 1 calc R
C3 C 0.4135(6) 0.6771(3) 0.8319(3) 0.0334(12) Uani 1 1 d DU
C4 C 0.3460(5) 0.6293(3) 0.7896(3) 0.0357(12) Uani 1 1 d DU
H4 H 0.3884 0.5985 0.7556 0.043 Uiso 1 1 calc R
C5 C 0.6587(7) 0.6968(4) 0.9032(4) 0.0396(15) Uani 1 1 d U
H5A H 0.7555 0.6980 0.8978 0.048 Uiso 1 1 calc R
H5B H 0.6319 0.7423 0.9275 0.048 Uiso 1 1 calc R
C6 C 0.6219(6) 0.6321(4) 0.9525(4) 0.0336(13) Uani 1 1 d U
C7 C 0.5902(7) 0.6501(3) 1.0273(4) 0.0383(14) Uani 1 1 d U
H7 H 0.5865 0.6994 1.0422 0.046 Uiso 1 1 calc R
C8 C 0.5651(6) 0.5943(3) 1.0776(4) 0.0325(13) Uani 1 1 d U
C9 C 0.5710(5) 0.5226(3) 1.0514(3) 0.0236(11) Uani 1 1 d U
H9 H 0.5592 0.4836 1.0845 0.028 Uiso 1 1 calc R
C10 C 0.5936(5) 0.5070(3) 0.9786(3) 0.0284(12) Uani 1 1 d U
C11 C 0.6210(6) 0.5629(3) 0.9297(3) 0.0330(13) Uani 1 1 d U
H11 H 0.6390 0.5520 0.8804 0.040 Uiso 1 1 calc R
C12 C 0.5888(6) 0.4315(3) 0.9530(4) 0.0332(14) Uani 1 1 d U
H12A H 0.6134 0.3985 0.9932 0.040 Uiso 1 1 calc R
H12B H 0.6531 0.4248 0.9134 0.040 Uiso 1 1 calc R
C13 C 0.5379(7) 0.6126(4) 1.1568(4) 0.0423(16) Uani 1 1 d U
C14 C 0.4222(7) 0.6699(4) 1.1557(4) 0.0464(18) Uani 1 1 d U
H14A H 0.3406 0.6460 1.1403 0.070 Uiso 1 1 calc R
H14B H 0.4434 0.7090 1.1216 0.070 Uiso 1 1 calc R
H14C H 0.4108 0.6902 1.2044 0.070 Uiso 1 1 calc R
C15 C 0.6592(9) 0.6507(6) 1.1891(5) 0.063(2) Uani 1 1 d U
H15A H 0.6494 0.6547 1.2419 0.094 Uiso 1 1 calc R
H15B H 0.6674 0.6993 1.1681 0.094 Uiso 1 1 calc R
H15C H 0.7382 0.6224 1.1781 0.094 Uiso 1 1 calc R
C16 C 0.4887(12) 0.5499(5) 1.1981(4) 0.067(3) Uani 1 1 d U
H16A H 0.4008 0.5368 1.1805 0.100 Uiso 1 1 calc R
H16B H 0.4842 0.5626 1.2497 0.100 Uiso 1 1 calc R
H16C H 0.5484 0.5087 1.1917 0.100 Uiso 1 1 calc R
C17 C 0.3268(3) 0.4250(2) 1.0010(2) 0.0236(11) Uani 1 1 d DU
C18 C 0.2564(3) 0.3851(2) 1.1079(2) 0.0396(13) Uani 1 1 d DU
H18 H 0.2575 0.3490 1.1447 0.047 Uiso 1 1 calc R
C19 C 0.1794(3) 0.4916(2) 1.0668(2) 0.0246(12) Uani 1 1 d DU
C20 C 0.2519(4) 0.4872(3) 1.0047(2) 0.0239(10) Uani 1 1 d DU
H20 H 0.2507 0.5233 0.9679 0.029 Uiso 1 1 calc R
C21 C -0.0805(5) 0.5342(4) 1.0494(3) 0.0301(13) Uani 1 1 d U
H21A H -0.1102 0.4954 1.0827 0.036 Uiso 1 1 calc R
H21B H -0.1470 0.5735 1.0501 0.036 Uiso 1 1 calc R
C22 C -0.0695(6) 0.5047(3) 0.9747(3) 0.0271(12) Uani 1 1 d U
C23 C -0.0536(5) 0.4299(3) 0.9653(3) 0.0266(12) Uani 1 1 d U
H23 H -0.0536 0.3990 1.0066 0.032 Uiso 1 1 calc R
C24 C -0.0373(5) 0.3992(3) 0.8952(3) 0.0297(12) Uani 1 1 d U
C25 C -0.0356(6) 0.4450(3) 0.8384(3) 0.0305(13) Uani 1 1 d U
H25 H -0.0271 0.4250 0.7911 0.037 Uiso 1 1 calc R
C26 C -0.0456(6) 0.5198(3) 0.8450(3) 0.0259(11) Uani 1 1 d U
C27 C -0.0608(6) 0.5490(3) 0.9157(3) 0.0287(12) Uani 1 1 d U
H27 H -0.0650 0.6001 0.9220 0.034 Uiso 1 1 calc R
C28 C -0.0469(5) 0.5692(3) 0.7807(3) 0.0295(12) Uani 1 1 d U
H28A H -0.0767 0.6178 0.7965 0.035 Uiso 1 1 calc R
H28B H -0.1120 0.5507 0.7451 0.035 Uiso 1 1 calc R
C29 C -0.0238(6) 0.3173(4) 0.8859(4) 0.0362(14) Uani 1 1 d U
C30 C 0.0526(7) 0.2829(3) 0.9473(4) 0.0384(16) Uani 1 1 d U
H30A H 0.1361 0.3086 0.9539 0.058 Uiso 1 1 calc R
H30B H 0.0700 0.2319 0.9358 0.058 Uiso 1 1 calc R
H30C H 0.0013 0.2859 0.9920 0.058 Uiso 1 1 calc R
C31 C -0.1642(8) 0.2865(5) 0.8843(8) 0.081(3) Uani 1 1 d U
H31A H -0.1604 0.2334 0.8835 0.122 Uiso 1 1 calc R
H31B H -0.2101 0.3039 0.8409 0.122 Uiso 1 1 calc R
H31C H -0.2115 0.3026 0.9277 0.122 Uiso 1 1 calc R
C32 C 0.0420(13) 0.2965(5) 0.8161(5) 0.081(3) Uani 1 1 d U
H32A H 0.1300 0.3181 0.8145 0.122 Uiso 1 1 calc R
H32B H -0.0103 0.3144 0.7750 0.122 Uiso 1 1 calc R
H32C H 0.0492 0.2436 0.8132 0.122 Uiso 1 1 calc R
C33 C 0.1717(5) 0.9823(3) 0.4363(3) 0.0225(11) Uani 1 1 d U
C34 C 0.2435(6) 1.0910(3) 0.3970(3) 0.0281(11) Uani 1 1 d U
H34 H 0.2448 1.1273 0.3605 0.034 Uiso 1 1 calc R
C35 C 0.3130(5) 1.0512(3) 0.5061(3) 0.0190(11) Uani 1 1 d U
C36 C 0.2406(6) 0.9885(3) 0.5000(3) 0.0174(9) Uani 1 1 d U
H36 H 0.2386 0.9525 0.5368 0.021 Uiso 1 1 calc R
C37 C 0.5761(5) 1.0368(3) 0.5490(3) 0.0247(12) Uani 1 1 d U
H37A H 0.6044 1.0708 0.5105 0.030 Uiso 1 1 calc R
H37B H 0.6429 1.0376 0.5882 0.030 Uiso 1 1 calc R
C38 C 0.5654(5) 0.9611(3) 0.5182(3) 0.0232(11) Uani 1 1 d U
C39 C 0.5521(5) 0.9526(3) 0.4426(3) 0.0251(12) Uani 1 1 d U
H39 H 0.5538 0.9941 0.4121 0.030 Uiso 1 1 calc R
C40 C 0.5365(5) 0.8843(3) 0.4122(3) 0.0270(11) Uani 1 1 d U
C41 C 0.5353(6) 0.8240(3) 0.4559(3) 0.0279(12) Uani 1 1 d U
H41 H 0.5280 0.7771 0.4348 0.033 Uiso 1 1 calc R
C42 C 0.5448(6) 0.8310(3) 0.5315(3) 0.0268(12) Uani 1 1 d U
C43 C 0.5585(5) 0.9009(3) 0.5620(3) 0.0274(12) Uani 1 1 d U
H43 H 0.5631 0.9063 0.6132 0.033 Uiso 1 1 calc R
C44 C 0.5492(6) 0.7648(3) 0.5784(4) 0.0355(14) Uani 1 1 d U
H44A H 0.5823 0.7788 0.6270 0.043 Uiso 1 1 calc R
H44B H 0.6128 0.7300 0.5574 0.043 Uiso 1 1 calc R
C45 C 0.5199(6) 0.8722(3) 0.3301(3) 0.0293(13) Uani 1 1 d U
C46 C 0.4820(9) 0.9431(5) 0.2920(4) 0.053(2) Uani 1 1 d U
H46A H 0.4675 0.9337 0.2402 0.080 Uiso 1 1 calc R
H46B H 0.5531 0.9785 0.2979 0.080 Uiso 1 1 calc R
H46C H 0.4013 0.9623 0.3134 0.080 Uiso 1 1 calc R
C47 C 0.6502(6) 0.8439(5) 0.2992(4) 0.0443(18) Uani 1 1 d U
H47A H 0.6796 0.8018 0.3273 0.066 Uiso 1 1 calc R
H47B H 0.7168 0.8823 0.3020 0.066 Uiso 1 1 calc R
H47C H 0.6373 0.8297 0.2484 0.066 Uiso 1 1 calc R
C48 C 0.4140(7) 0.8169(5) 0.3145(4) 0.0473(18) Uani 1 1 d U
H48A H 0.3301 0.8342 0.3339 0.071 Uiso 1 1 calc R
H48B H 0.4373 0.7707 0.3376 0.071 Uiso 1 1 calc R
H48C H 0.4058 0.8099 0.2620 0.071 Uiso 1 1 calc R
C49 C 0.2899(5) 0.78253(18) 0.6379(2) 0.0350(13) Uani 1 1 d DU
C50 C 0.2779(5) 0.86795(19) 0.7240(2) 0.0466(15) Uani 1 1 d DU
H50 H 0.3205 0.9020 0.7548 0.056 Uiso 1 1 calc R
C51 C 0.0918(6) 0.81566(17) 0.6851(2) 0.0338(13) Uani 1 1 d DU
C52 C 0.1558(5) 0.7723(2) 0.6370(2) 0.0340(13) Uani 1 1 d DU
H52 H 0.1126 0.7385 0.6060 0.041 Uiso 1 1 calc R
C53 C -0.1521(6) 0.8879(4) 0.7080(3) 0.0336(13) Uani 1 1 d U
H53A H -0.2488 0.8826 0.7107 0.040 Uiso 1 1 calc R
H53B H -0.1226 0.9116 0.7534 0.040 Uiso 1 1 calc R
C54 C -0.1201(6) 0.9378(3) 0.6450(3) 0.0308(12) Uani 1 1 d U
C55 C -0.0899(6) 1.0112(4) 0.6605(3) 0.0318(13) Uani 1 1 d U
H55 H -0.0838 1.0272 0.7094 0.038 Uiso 1 1 calc R
C56 C -0.0685(5) 1.0617(3) 0.6019(3) 0.0254(11) Uani 1 1 d U
C57 C -0.0730(6) 1.0363(3) 0.5327(3) 0.0254(12) Uani 1 1 d U
H57 H -0.0595 1.0687 0.4934 0.030 Uiso 1 1 calc R
C58 C -0.0971(6) 0.9629(3) 0.5189(3) 0.0266(12) Uani 1 1 d U
C59 C -0.1198(6) 0.9138(3) 0.5728(3) 0.0317(13) Uani 1 1 d U
H59 H -0.1351 0.8641 0.5617 0.038 Uiso 1 1 calc R
C60 C -0.0915(5) 0.9352(3) 0.4411(3) 0.0239(12) Uani 1 1 d U
H60A H -0.1164 0.9747 0.4073 0.029 Uiso 1 1 calc R
H60B H -0.1551 0.8950 0.4347 0.029 Uiso 1 1 calc R
C61 C -0.0351(7) 1.1416(4) 0.6205(4) 0.0362(14) Uani 1 1 d U
C62 C -0.1594(7) 1.1761(4) 0.6549(4) 0.0426(17) Uani 1 1 d U
H62A H -0.1387 1.2254 0.6715 0.064 Uiso 1 1 calc R
H62B H -0.1878 1.1467 0.6962 0.064 Uiso 1 1 calc R
H62C H -0.2300 1.1782 0.6186 0.064 Uiso 1 1 calc R
C64 C 0.0790(7) 1.1432(4) 0.6759(4) 0.0419(17) Uani 1 1 d U
H64A H 0.1544 1.1166 0.6563 0.063 Uiso 1 1 calc R
H64B H 0.0507 1.1203 0.7213 0.063 Uiso 1 1 calc R
H64C H 0.1044 1.1936 0.6854 0.063 Uiso 1 1 calc R
C63P C 0.0019(8) 1.1839(4) 0.5539(5) 0.0456(18) Uani 1 1 d U
H63A H 0.0350 1.2317 0.5683 0.068 Uiso 1 1 calc R
H63B H -0.0756 1.1897 0.5226 0.068 Uiso 1 1 calc R
H63C H 0.0704 1.1577 0.5274 0.068 Uiso 1 1 calc R
N1 N 0.1521(5) 0.6693(2) 0.8491(2) 0.0419(12) Uani 1 1 d DU
N2 N 0.3623(5) 0.7208(3) 0.8841(3) 0.0422(11) Uani 1 1 d DU
N3 N 0.3323(4) 0.3729(2) 1.0508(2) 0.0308(11) Uani 1 1 d DU
N4 N 0.1793(4) 0.4417(2) 1.1193(2) 0.0304(11) Uani 1 1 d DU
N5 N 0.1702(5) 1.0326(3) 0.3845(3) 0.0257(10) Uani 1 1 d U
N6 N 0.3157(5) 1.1030(3) 0.4565(3) 0.0249(10) Uani 1 1 d U
N7 N 0.3536(5) 0.8298(2) 0.6806(2) 0.0424(13) Uani 1 1 d DU
N8 N 0.1485(5) 0.8636(2) 0.7289(2) 0.0448(13) Uani 1 1 d DU
O1 O 0.1698(4) 0.5092(3) 0.7241(3) 0.0367(11) Uani 1 1 d U
O2 O 0.0895(5) 0.6259(3) 0.6750(3) 0.0414(12) Uani 1 1 d U
O3 O 0.6378(5) 0.6335(3) 0.7751(3) 0.0483(13) Uani 1 1 d U
O4 O 0.5949(5) 0.7659(3) 0.7851(3) 0.0447(12) Uani 1 1 d U
O5 O 0.3865(5) 0.4627(3) 0.8690(2) 0.0364(11) Uani 1 1 d U
O6 O 0.4206(5) 0.3327(2) 0.9030(2) 0.0354(11) Uani 1 1 d U
O7 O 0.0684(5) 0.5847(3) 1.1564(3) 0.0425(12) Uani 1 1 d U
O8 O 0.1191(5) 0.6236(2) 1.0306(3) 0.0347(11) Uani 1 1 d U
O9 O 0.1122(4) 0.8513(2) 0.4737(2) 0.0309(10) Uani 1 1 d U
O10 O 0.0756(4) 0.8860(2) 0.3445(2) 0.0305(10) Uani 1 1 d U
O11 O 0.3762(4) 1.0137(2) 0.6371(2) 0.0318(10) Uani 1 1 d U
O12 O 0.4239(4) 1.1412(2) 0.6010(2) 0.0304(10) Uani 1 1 d U
O13 O 0.4148(5) 0.6583(3) 0.6350(3) 0.0443(12) Uani 1 1 d U
O14 O 0.3339(4) 0.7087(3) 0.5202(2) 0.0370(11) Uani 1 1 d U
O15 O -0.1323(5) 0.7595(3) 0.6453(3) 0.0372(11) Uani 1 1 d U
O16 O -0.0896(4) 0.7691(2) 0.7771(3) 0.0369(11) Uani 1 1 d U
S1 S 0.10939(15) 0.57873(8) 0.73586(8) 0.0317(3) Uani 1 1 d U
S2 S 0.58550(16) 0.69431(9) 0.81471(9) 0.0368(4) Uani 1 1 d U
S3 S 0.42676(12) 0.40890(7) 0.92060(7) 0.0249(3) Uani 1 1 d U
S4 S 0.07564(14) 0.56937(8) 1.08049(8) 0.0286(3) Uani 1 1 d U
S5 S 0.07029(12) 0.90384(7) 0.42004(7) 0.0227(3) Uani 1 1 d U
S6 S 0.42004(13) 1.06456(7) 0.58408(7) 0.0233(3) Uani 1 1 d U
S7 S 0.39382(15) 0.71993(8) 0.58867(9) 0.0309(3) Uani 1 1 d U
S8 S -0.08128(15) 0.79943(8) 0.70458(8) 0.0318(3) Uani 1 1 d U

loop_
_atom_site_aniso_label
_atom_site_aniso_U_11
_atom_site_aniso_U_22
_atom_site_aniso_U_33
_atom_site_aniso_U_23
_atom_site_aniso_U_13
_atom_site_aniso_U_12
C1 0.033(2) 0.026(2) 0.034(3) -0.0041(19) -0.007(2) -0.007(2)
C2 0.043(2) 0.047(3) 0.052(3) -0.023(2) 0.010(2) 0.005(3)
C3 0.033(2) 0.035(3) 0.033(3) 0.0056(19) 0.005(2) -0.003(2)
C4 0.0302(19) 0.037(3) 0.040(3) 0.010(2) 0.000(2) -0.005(2)
C5 0.045(3) 0.035(3) 0.038(3) 0.000(3) -0.008(3) -0.002(3)
C6 0.032(3) 0.031(3) 0.037(3) -0.004(2) -0.011(2) 0.000(2)
C7 0.050(3) 0.027(3) 0.038(3) -0.003(2) -0.022(3) 0.014(2)
C8 0.029(2) 0.029(3) 0.039(3) -0.016(2) -0.020(2) 0.005(2)
C9 0.025(2) 0.017(2) 0.028(2) -0.0065(19) -0.007(2) 0.0071(19)
C10 0.019(2) 0.026(2) 0.040(3) -0.009(2) -0.010(2) -0.007(2)
C11 0.034(3) 0.031(3) 0.033(3) -0.010(2) -0.007(2) -0.009(2)
C12 0.028(3) 0.030(3) 0.042(3) -0.007(2) 0.009(2) -0.003(2)
C13 0.042(3) 0.049(3) 0.036(3) -0.020(3) -0.012(3) 0.007(3)
C14 0.047(4) 0.045(4) 0.048(4) -0.015(3) 0.007(3) -0.002(3)
C15 0.057(5) 0.081(6) 0.051(4) -0.026(4) -0.016(4) -0.003(4)
C16 0.109(7) 0.060(5) 0.031(4) -0.015(3) -0.022(4) 0.011(5)
C17 0.022(2) 0.032(3) 0.017(2) -0.005(2) 0.0122(18) 0.000(2)
C18 0.044(3) 0.039(3) 0.036(3) 0.011(2) 0.011(2) 0.015(3)
C19 0.019(2) 0.025(2) 0.030(2) 0.004(2) 0.002(2) 0.004(2)
C20 0.023(2) 0.026(2) 0.023(2) -0.0005(17) 0.0032(18) 0.0019(19)
C21 0.020(2) 0.039(3) 0.032(3) -0.009(2) 0.009(2) 0.002(2)
C22 0.020(2) 0.035(3) 0.027(2) -0.006(2) 0.0002(19) 0.001(2)
C23 0.021(2) 0.028(3) 0.031(3) -0.003(2) 0.004(2) -0.006(2)
C24 0.025(2) 0.028(3) 0.036(3) -0.007(2) 0.011(2) -0.005(2)
C25 0.033(3) 0.023(3) 0.035(3) -0.013(2) 0.006(2) -0.010(2)
C26 0.029(2) 0.020(2) 0.029(2) -0.004(2) 0.002(2) -0.005(2)
C27 0.028(2) 0.025(3) 0.033(3) -0.007(2) -0.007(2) 0.006(2)
C28 0.023(2) 0.033(3) 0.033(3) -0.006(2) 0.004(2) -0.004(2)
C29 0.034(3) 0.030(3) 0.045(3) -0.008(2) 0.005(3) 0.001(2)
C30 0.047(4) 0.021(3) 0.047(4) -0.005(3) -0.001(3) 0.001(3)
C31 0.043(4) 0.035(4) 0.165(9) -0.002(5) -0.040(5) -0.010(3)
C32 0.155(8) 0.039(4) 0.050(4) -0.010(4) 0.022(5) 0.037(5)
C33 0.019(2) 0.021(2) 0.028(2) 0.002(2) 0.0001(19) 0.0036(19)
C34 0.030(2) 0.020(2) 0.034(3) 0.0077(19) -0.003(2) -0.003(2)
C35 0.015(2) 0.021(2) 0.021(2) -0.0060(18) -0.0041(18) 0.0011(18)
C36 0.022(2) 0.014(2) 0.017(2) -0.0030(15) 0.0017(17) -0.0003(17)
C37 0.015(2) 0.029(3) 0.029(3) -0.007(2) -0.006(2) 0.006(2)
C38 0.016(2) 0.020(2) 0.034(2) 0.001(2) 0.0020(19) 0.0071(18)
C39 0.018(2) 0.022(2) 0.035(3) 0.009(2) 0.009(2) 0.0001(19)
C40 0.028(2) 0.023(2) 0.031(2) 0.000(2) 0.0210(19) -0.001(2)
C41 0.028(2) 0.018(2) 0.037(3) -0.003(2) 0.011(2) 0.005(2)
C42 0.028(2) 0.025(2) 0.028(2) -0.001(2) 0.006(2) 0.002(2)
C43 0.022(2) 0.032(3) 0.029(2) -0.007(2) 0.000(2) 0.005(2)
C44 0.032(3) 0.028(3) 0.047(3) 0.007(3) 0.004(3) 0.000(2)
C45 0.033(3) 0.031(3) 0.024(2) -0.009(2) 0.012(2) 0.000(2)
C46 0.078(5) 0.051(4) 0.031(3) -0.003(3) 0.011(3) 0.010(4)
C47 0.024(3) 0.068(5) 0.041(3) -0.011(3) 0.013(3) -0.009(3)
C48 0.039(3) 0.061(4) 0.042(4) -0.012(3) 0.005(3) -0.016(3)
C49 0.043(3) 0.026(3) 0.036(3) 0.001(2) 0.010(2) 0.007(2)
C50 0.045(3) 0.051(3) 0.044(3) -0.015(3) -0.005(3) -0.011(3)
C51 0.036(2) 0.025(3) 0.040(3) 0.006(2) -0.006(2) 0.002(2)
C52 0.035(2) 0.027(3) 0.040(3) 0.006(2) -0.001(2) -0.004(2)
C53 0.039(3) 0.032(3) 0.030(3) -0.001(2) 0.006(2) 0.009(3)
C54 0.034(2) 0.030(3) 0.029(2) -0.004(2) 0.004(2) 0.013(2)
C55 0.038(3) 0.038(3) 0.020(2) -0.003(2) 0.001(2) 0.012(2)
C56 0.025(2) 0.028(2) 0.023(2) -0.003(2) -0.0006(19) 0.017(2)
C57 0.024(2) 0.028(3) 0.024(2) 0.001(2) 0.001(2) 0.004(2)
C58 0.027(2) 0.028(2) 0.024(2) -0.004(2) 0.009(2) 0.003(2)
C59 0.036(3) 0.029(3) 0.030(3) -0.009(2) 0.007(2) 0.009(2)
C60 0.025(2) 0.030(3) 0.016(2) -0.002(2) -0.005(2) 0.001(2)
C61 0.035(3) 0.037(3) 0.037(3) -0.014(2) -0.005(2) 0.012(2)
C62 0.034(3) 0.038(4) 0.056(4) -0.024(3) -0.001(3) 0.016(3)
C64 0.030(3) 0.049(4) 0.046(4) -0.023(3) 0.004(3) -0.002(3)
C63P 0.057(4) 0.024(3) 0.056(4) -0.002(3) 0.004(3) 0.003(3)
N1 0.046(2) 0.039(3) 0.041(3) -0.006(2) 0.001(2) 0.004(2)
N2 0.0370(19) 0.052(3) 0.037(2) 0.0208(19) 0.0142(19) 0.018(2)
N3 0.032(2) 0.033(2) 0.028(2) 0.0014(19) 0.0030(19) 0.012(2)
N4 0.035(2) 0.029(2) 0.026(2) -0.0011(19) 0.0129(19) 0.007(2)
N5 0.027(2) 0.023(2) 0.027(2) 0.0068(18) 0.0024(18) -0.0015(18)
N6 0.030(2) 0.020(2) 0.025(2) 0.0032(18) -0.0005(18) -0.0034(18)
N7 0.038(2) 0.045(3) 0.043(3) -0.005(2) -0.003(2) -0.007(2)
N8 0.046(2) 0.044(3) 0.045(3) -0.003(2) -0.005(2) -0.007(2)
O1 0.031(2) 0.036(2) 0.043(2) -0.010(2) 0.0016(18) -0.0045(18)
O2 0.049(3) 0.039(2) 0.036(2) -0.003(2) 0.000(2) -0.014(2)
O3 0.040(2) 0.049(3) 0.055(3) -0.011(2) 0.001(2) -0.001(2)
O4 0.039(2) 0.045(3) 0.051(3) 0.005(2) -0.005(2) -0.012(2)
O5 0.043(2) 0.046(3) 0.021(2) -0.0047(18) 0.0062(18) 0.000(2)
O6 0.044(2) 0.025(2) 0.038(2) -0.0126(17) 0.0048(19) -0.0161(18)
O7 0.051(3) 0.040(3) 0.036(2) -0.018(2) 0.000(2) 0.009(2)
O8 0.042(2) 0.024(2) 0.038(2) -0.0003(18) -0.001(2) 0.0094(18)
O9 0.039(2) 0.0197(19) 0.034(2) 0.0014(17) 0.0038(18) -0.0051(17)
O10 0.034(2) 0.031(2) 0.0265(19) -0.0066(18) 0.0070(16) -0.0067(18)
O11 0.037(2) 0.034(2) 0.024(2) -0.0052(18) -0.0003(17) 0.0085(19)
O12 0.034(2) 0.0194(19) 0.038(2) -0.0119(17) 0.0018(18) 0.0039(16)
O13 0.046(3) 0.029(2) 0.058(3) 0.019(2) 0.010(2) 0.003(2)
O14 0.035(2) 0.034(2) 0.042(2) -0.008(2) 0.0109(18) -0.0100(19)
O15 0.037(2) 0.031(2) 0.043(2) -0.001(2) 0.0004(19) 0.0025(19)
O16 0.037(2) 0.031(2) 0.043(2) 0.0102(19) 0.0103(19) 0.0007(18)
S1 0.0350(7) 0.0324(7) 0.0277(7) -0.0026(6) -0.0017(6) -0.0055(6)
S2 0.0335(7) 0.0382(8) 0.0385(8) -0.0058(6) -0.0006(6) -0.0072(6)
S3 0.0267(6) 0.0215(6) 0.0266(6) -0.0076(5) 0.0096(5) -0.0030(5)
S4 0.0297(6) 0.0278(7) 0.0283(7) -0.0057(6) 0.0031(5) 0.0072(6)
S5 0.0232(6) 0.0220(7) 0.0230(6) -0.0039(5) 0.0005(5) -0.0062(5)
S6 0.0237(6) 0.0213(7) 0.0250(6) -0.0070(5) -0.0037(5) 0.0013(5)
S7 0.0327(7) 0.0222(6) 0.0378(7) 0.0030(6) 0.0080(6) 0.0010(6)
S8 0.0321(7) 0.0295(7) 0.0338(7) 0.0016(6) 0.0066(6) 0.0019(6)

loop_
_atom_type_symbol
_atom_type_description
_atom_type_scat_dispersion_real
_atom_type_scat_dispersion_imag
_atom_type_scat_source
C C 0.0181 0.0091 'International Tables Vol C Tables 4.2.6.8 and 6.1.1.4'
H H 0.0000 0.0000 'International Tables Vol C Tables 4.2.6.8 and 6.1.1.4'
N N 0.0311 0.0180 'International Tables Vol C Tables 4.2.6.8 and 6.1.1.4'
O O 0.0492 0.0322 'International Tables Vol C Tables 4.2.6.8 and 6.1.1.4'
S S 0.3331 0.5567 'International Tables Vol C Tables 4.2.6.8 and 6.1.1.4'

loop_
_geom_angle_atom_site_label_1
_geom_angle_atom_site_label_2
_geom_angle_atom_site_label_3
_geom_angle
N1 C1 C4 123.2(5)
N1 C1 S1 117.1(4)
C4 C1 S1 119.3(3)
N1 C2 N2 130.8(5)
N1 C2 H2 114.6
N2 C2 H2 114.6
N2 C3 C4 126.5(5)
N2 C3 S2 113.2(4)
C4 C3 S2 120.0(4)
C3 C4 C1 115.2(5)
C3 C4 H4 122.4
C1 C4 H4 122.4
C6 C5 S2 114.5(5)
C6 C5 H5A 108.6
S2 C5 H5A 108.6
C6 C5 H5B 108.6
S2 C5 H5B 108.6
H5A C5 H5B 107.6
C11 C6 C7 120.7(6)
C11 C6 C5 123.4(6)
C7 C6 C5 115.9(6)
C8 C7 C6 119.9(6)
C8 C7 H7 120.0
C6 C7 H7 120.0
C7 C8 C9 116.8(6)
C7 C8 C13 120.2(6)
C9 C8 C13 122.9(6)
C10 C9 C8 122.0(5)
C10 C9 H9 119.0
C8 C9 H9 119.0
C9 C10 C11 120.2(5)
C9 C10 C12 119.9(6)
C11 C10 C12 119.9(6)
C6 C11 C10 120.0(6)
C6 C11 H11 120.0
C10 C11 H11 120.0
C10 C12 S3 110.7(4)
C10 C12 H12A 109.5
S3 C12 H12A 109.5
C10 C12 H12B 109.5
S3 C12 H12B 109.5
H12A C12 H12B 108.1
C16 C13 C8 112.7(6)
C16 C13 C15 115.6(7)
C8 C13 C15 108.8(6)
C16 C13 C14 106.0(7)
C8 C13 C14 105.9(6)
C15 C13 C14 107.2(6)
C13 C14 H14A 109.5
C13 C14 H14B 109.5
H14A C14 H14B 109.5
C13 C14 H14C 109.5
H14A C14 H14C 109.5
H14B C14 H14C 109.5
C13 C15 H15A 109.5
C13 C15 H15B 109.5
H15A C15 H15B 109.5
C13 C15 H15C 109.5
H15A C15 H15C 109.5
H15B C15 H15C 109.5
C13 C16 H16A 109.5
C13 C16 H16B 109.5
H16A C16 H16B 109.5
C13 C16 H16C 109.5
H16A C16 H16C 109.5
H16B C16 H16C 109.5
N3 C17 C20 126.0(4)
N3 C17 S3 114.9(3)
C20 C17 S3 119.0(3)
N4 C18 N3 127.4(4)
N4 C18 H18 116.3
N3 C18 H18 116.3
N4 C19 C20 124.7(4)
N4 C19 S4 116.4(3)
C20 C19 S4 118.9(3)
C19 C20 C17 113.0(4)
C19 C20 H20 123.5
C17 C20 H20 123.5
C22 C21 S4 110.8(4)
C22 C21 H21A 109.5
S4 C21 H21A 109.5
C22 C21 H21B 109.5
S4 C21 H21B 109.5
H21A C21 H21B 108.1
C27 C22 C23 118.8(5)
C27 C22 C21 121.8(6)
C23 C22 C21 119.0(6)
C22 C23 C24 121.3(6)
C22 C23 H23 119.4
C24 C23 H23 119.4
C25 C24 C23 117.4(6)
C25 C24 C29 122.0(5)
C23 C24 C29 120.5(6)
C24 C25 C26 123.6(6)
C24 C25 H25 118.2
C26 C25 H25 118.2
C25 C26 C27 117.7(5)
C25 C26 C28 122.4(5)
C27 C26 C28 119.8(5)
C22 C27 C26 121.0(5)
C22 C27 H27 119.5
C26 C27 H27 119.5
C26 C28 S1 114.7(4)
C26 C28 H28A 108.6
S1 C28 H28A 108.6
C26 C28 H28B 108.6
S1 C28 H28B 108.6
H28A C28 H28B 107.6
C32 C29 C30 107.8(6)
C32 C29 C24 113.0(6)
C30 C29 C24 112.1(6)
C32 C29 C31 107.9(8)
C30 C29 C31 109.5(7)
C24 C29 C31 106.4(6)
C29 C30 H30A 109.5
C29 C30 H30B 109.5
H30A C30 H30B 109.5
C29 C30 H30C 109.5
H30A C30 H30C 109.5
H30B C30 H30C 109.5
C29 C31 H31A 109.5
C29 C31 H31B 109.5
H31A C31 H31B 109.5
C29 C31 H31C 109.5
H31A C31 H31C 109.5
H31B C31 H31C 109.5
C29 C32 H32A 109.5
C29 C32 H32B 109.5
H32A C32 H32B 109.5
C29 C32 H32C 109.5
H32A C32 H32C 109.5
H32B C32 H32C 109.5
N5 C33 C36 124.1(5)
N5 C33 S5 115.8(4)
C36 C33 S5 120.1(4)
N5 C34 N6 125.7(5)
N5 C34 H34 117.2
N6 C34 H34 117.2
N6 C35 C36 124.2(5)
N6 C35 S6 115.8(4)
C36 C35 S6 119.9(4)
C33 C36 C35 114.4(5)
C33 C36 H36 122.8
C35 C36 H36 122.8
C38 C37 S6 109.7(4)
C38 C37 H37A 109.7
S6 C37 H37A 109.7
C38 C37 H37B 109.7
S6 C37 H37B 109.7
H37A C37 H37B 108.2
C43 C38 C39 119.1(5)
C43 C38 C37 121.9(5)
C39 C38 C37 118.8(5)
C40 C39 C38 120.8(5)
C40 C39 H39 119.6
C38 C39 H39 119.6
C41 C40 C39 119.8(5)
C41 C40 C45 117.4(5)
C39 C40 C45 122.8(5)
C40 C41 C42 120.6(5)
C40 C41 H41 119.7
C42 C41 H41 119.7
C41 C42 C43 119.1(5)
C41 C42 C44 120.0(5)
C43 C42 C44 120.7(5)
C38 C43 C42 120.5(5)
C38 C43 H43 119.8
C42 C43 H43 119.8
C42 C44 S7 114.4(5)
C42 C44 H44A 108.7
S7 C44 H44A 108.7
C42 C44 H44B 108.7
S7 C44 H44B 108.7
H44A C44 H44B 107.6
C48 C45 C46 108.1(6)
C48 C45 C40 111.1(5)
C46 C45 C40 110.8(5)
C48 C45 C47 108.5(5)
C46 C45 C47 109.5(6)
C40 C45 C47 108.8(5)
C45 C46 H46A 109.5
C45 C46 H46B 109.5
H46A C46 H46B 109.5
C45 C46 H46C 109.5
H46A C46 H46C 109.5
H46B C46 H46C 109.5
C45 C47 H47A 109.5
C45 C47 H47B 109.5
H47A C47 H47B 109.5
C45 C47 H47C 109.5
H47A C47 H47C 109.5
H47B C47 H47C 109.5
C45 C48 H48A 109.5
C45 C48 H48B 109.5
H48A C48 H48B 109.5
C45 C48 H48C 109.5
H48A C48 H48C 109.5
H48B C48 H48C 109.5
N7 C49 C52 125.0(5)
N7 C49 S7 115.3(4)
C52 C49 S7 119.1(3)
N7 C50 N8 126.5(5)
N7 C50 H50 116.7
N8 C50 H50 116.7
N8 C51 C52 125.4(5)
N8 C51 S8 114.0(4)
C52 C51 S8 119.8(4)
C51 C52 C49 112.8(5)
C51 C52 H52 123.6
C49 C52 H52 123.6
C54 C53 S8 116.0(4)
C54 C53 H53A 108.3
S8 C53 H53A 108.3
C54 C53 H53B 108.3
S8 C53 H53B 108.3
H53A C53 H53B 107.4
C59 C54 C55 119.4(6)
C59 C54 C53 122.4(6)
C55 C54 C53 118.2(5)
C54 C55 C56 119.9(5)
C54 C55 H55 120.0
C56 C55 H55 120.0
C57 C56 C55 118.4(6)
C57 C56 C61 122.8(5)
C55 C56 C61 118.8(5)
C56 C57 C58 120.7(6)
C56 C57 H57 119.6
C58 C57 H57 119.6
C59 C58 C57 122.5(5)
C59 C58 C60 118.1(5)
C57 C58 C60 119.3(5)
C58 C59 C54 118.9(6)
C58 C59 H59 120.6
C54 C59 H59 120.6
C58 C60 S5 110.6(4)
C58 C60 H60A 109.5
S5 C60 H60A 109.5
C58 C60 H60B 109.5
S5 C60 H60B 109.5
H60A C60 H60B 108.1
C63P C61 C64 109.9(6)
C63P C61 C56 111.6(5)
C64 C61 C56 109.2(5)
C63P C61 C62 109.2(6)
C64 C61 C62 109.4(5)
C56 C61 C62 107.6(5)
C61 C62 H62A 109.5
C61 C62 H62B 109.5
H62A C62 H62B 109.5
C61 C62 H62C 109.5
H62A C62 H62C 109.5
H62B C62 H62C 109.5
C61 C64 H64A 109.5
C61 C64 H64B 109.5
H64A C64 H64B 109.5
C61 C64 H64C 109.5
H64A C64 H64C 109.5
H64B C64 H64C 109.5
C61 C63P H63A 109.5
C61 C63P H63B 109.5
H63A C63P H63B 109.5
C61 C63P H63C 109.5
H63A C63P H63C 109.5
H63B C63P H63C 109.5
C2 N1 C1 114.3(5)
C2 N2 C3 109.7(5)
C18 N3 C17 113.8(4)
C18 N4 C19 115.2(4)
C34 N5 C33 115.7(5)
C35 N6 C34 115.8(5)
C50 N7 C49 114.9(5)
C50 N8 C51 115.4(5)
O2 S1 O1 118.8(3)
O2 S1 C28 107.2(3)
O1 S1 C28 111.1(3)
O2 S1 C1 106.0(2)
O1 S1 C1 107.5(2)
C28 S1 C1 105.2(2)
O4 S2 O3 119.9(3)
O4 S2 C5 107.2(3)
O3 S2 C5 109.1(3)
O4 S2 C3 107.2(3)
O3 S2 C3 108.2(3)
C5 S2 C3 104.1(3)
O5 S3 O6 120.8(3)
O5 S3 C12 108.6(3)
O6 S3 C12 109.8(3)
O5 S3 C17 105.6(2)
O6 S3 C17 108.5(2)
C12 S3 C17 101.9(2)
O7 S4 O8 120.6(3)
O7 S4 C19 109.1(3)
O8 S4 C19 106.5(2)
O7 S4 C21 109.4(3)
O8 S4 C21 108.7(3)
C19 S4 C21 100.7(2)
O10 S5 O9 119.9(3)
O10 S5 C60 108.9(3)
O9 S5 C60 109.6(3)
O10 S5 C33 108.8(3)
O9 S5 C33 104.8(3)
C60 S5 C33 103.4(3)
O11 S6 O12 120.1(3)
O11 S6 C37 109.9(3)
O12 S6 C37 109.5(3)
O11 S6 C35 105.3(3)
O12 S6 C35 108.6(3)
C37 S6 C35 101.8(3)
O14 S7 O13 118.5(3)
O14 S7 C44 110.4(3)
O13 S7 C44 107.4(3)
O14 S7 C49 106.9(2)
O13 S7 C49 106.9(2)
C44 S7 C49 106.0(3)
O15 S8 O16 119.2(3)
O15 S8 C53 110.9(3)
O16 S8 C53 107.1(3)
O15 S8 C51 106.6(2)
O16 S8 C51 107.7(2)
C53 S8 C51 104.3(2)

loop_
_geom_bond_atom_site_label_1
_geom_bond_atom_site_label_2
_geom_bond_distance
C1 N1 1.336(6)
C1 C4 1.368(6)
C1 S1 1.821(5)
C2 N1 1.320(6)
C2 N2 1.346(6)
C2 H2 0.9500
C3 N2 1.360(6)
C3 C4 1.360(6)
C3 S2 1.807(6)
C4 H4 0.9500
C5 C6 1.546(9)
C5 S2 1.790(7)
C5 H5A 0.9900
C5 H5B 0.9900
C6 C11 1.340(9)
C6 C7 1.457(9)
C7 C8 1.407(10)
C7 H7 0.9500
C8 C9 1.409(8)
C8 C13 1.525(9)
C9 C10 1.393(8)
C9 H9 0.9500
C10 C11 1.398(9)
C10 C12 1.470(8)
C11 H11 0.9500
C12 S3 1.800(6)
C12 H12A 0.9900
C12 H12B 0.9900
C13 C16 1.472(13)
C13 C15 1.538(11)
C13 C14 1.581(11)
C14 H14A 0.9800
C14 H14B 0.9800
C14 H14C 0.9800
C15 H15A 0.9800
C15 H15B 0.9800
C15 H15C 0.9800
C16 H16A 0.9800
C16 H16B 0.9800
C16 H16C 0.9800
C17 N3 1.329(5)
C17 C20 1.379(6)
C17 S3 1.825(4)
C18 N4 1.322(5)
C18 N3 1.328(5)
C18 H18 0.9500
C19 N4 1.334(6)
C19 C20 1.368(5)
C19 S4 1.799(4)
C20 H20 0.9500
C21 C22 1.485(8)
C21 S4 1.806(6)
C21 H21A 0.9900
C21 H21B 0.9900
C22 C27 1.364(9)
C22 C23 1.400(9)
C23 C24 1.420(8)
C23 H23 0.9500
C24 C25 1.346(9)
C24 C29 1.524(9)
C25 C26 1.388(8)
C25 H25 0.9500
C26 C27 1.419(8)
C26 C28 1.494(8)
C27 H27 0.9500
C28 S1 1.803(6)
C28 H28A 0.9900
C28 H28B 0.9900
C29 C32 1.502(11)
C29 C30 1.509(10)
C29 C31 1.537(10)
C30 H30A 0.9800
C30 H30B 0.9800
C30 H30C 0.9800
C31 H31A 0.9800
C31 H31B 0.9800
C31 H31C 0.9800
C32 H32A 0.9800
C32 H32B 0.9800
C32 H32C 0.9800
C33 N5 1.332(7)
C33 C36 1.368(8)
C33 S5 1.801(6)
C34 N5 1.328(8)
C34 N6 1.335(8)
C34 H34 0.9500
C35 N6 1.322(7)
C35 C36 1.374(8)
C35 S6 1.816(5)
C36 H36 0.9500
C37 C38 1.509(8)
C37 S6 1.792(5)
C37 H37A 0.9900
C37 H37B 0.9900
C38 C43 1.374(8)
C38 C39 1.407(8)
C39 C40 1.387(8)
C39 H39 0.9500
C40 C41 1.373(8)
C40 C45 1.537(8)
C41 C42 1.402(9)
C41 H41 0.9500
C42 C43 1.411(8)
C42 C44 1.496(8)
C43 H43 0.9500
C44 S7 1.795(6)
C44 H44A 0.9900
C44 H44B 0.9900
C45 C48 1.510(10)
C45 C46 1.531(10)
C45 C47 1.537(8)
C46 H46A 0.9800
C46 H46B 0.9800
C46 H46C 0.9800
C47 H47A 0.9800
C47 H47B 0.9800
C47 H47C 0.9800
C48 H48A 0.9800
C48 H48B 0.9800
C48 H48C 0.9800
C49 N7 1.340(6)
C49 C52 1.377(6)
C49 S7 1.811(5)
C50 N7 1.316(6)
C50 N8 1.322(7)
C50 H50 0.9500
C51 N8 1.326(6)
C51 C52 1.363(6)
C51 S8 1.823(6)
C52 H52 0.9500
C53 C54 1.518(9)
C53 S8 1.783(7)
C53 H53A 0.9900
C53 H53B 0.9900
C54 C59 1.401(8)
C54 C55 1.416(9)
C55 C56 1.442(9)
C55 H55 0.9500
C56 C57 1.359(8)
C56 C61 1.548(9)
C57 C58 1.397(9)
C57 H57 0.9500
C58 C59 1.366(9)
C58 C60 1.523(7)
C59 H59 0.9500
C60 S5 1.788(6)
C60 H60A 0.9900
C60 H60B 0.9900
C61 C63P 1.503(11)
C61 C64 1.543(10)
C61 C62 1.553(9)
C62 H62A 0.9800
C62 H62B 0.9800
C62 H62C 0.9800
C64 H64A 0.9800
C64 H64B 0.9800
C64 H64C 0.9800
C63P H63A 0.9800
C63P H63B 0.9800
C63P H63C 0.9800
O1 S1 1.437(5)
O2 S1 1.432(5)
O3 S2 1.441(6)
O4 S2 1.430(5)
O5 S3 1.432(5)
O6 S3 1.441(4)
O7 S4 1.429(5)
O8 S4 1.429(5)
O9 S5 1.446(5)
O10 S5 1.431(4)
O11 S6 1.428(5)
O12 S6 1.446(4)
O13 S7 1.437(5)
O14 S7 1.414(5)
O15 S8 1.413(5)
O16 S8 1.451(5)
